data_7152730
loop_
_publ_author_name
'Guerra, Arcadio'
'Brea, Roberto J.'
'Amor\'in, Manuel'
'Castedo, Luis'
'Granja, Juan R.'

_publ_section_title
;
 Self-assembling properties of all \g-cyclic peptides containing sugar
 amino acid residues.
;
_journal_issue 44
_journal_name_full 'Organic &amp; biomolecular chemistry'
_journal_page_first 8762
_journal_page_last 8766
_journal_paper_doi 10.1039/c2ob26612a
_journal_volume 10
_journal_year 2012
_chemical_formula_sum 'C60 H52 Cl8 N12 Zn4'
_chemical_formula_weight 1486.22
_chemical_name_systematic
;
?
;
_space_group_IT_number 14
_symmetry_cell_setting monoclinic
_symmetry_space_group_name_Hall '-P 2ybc'
_symmetry_space_group_name_H-M 'P 1 21/c 1'
_atom_sites_solution_hydrogens geom
_atom_sites_solution_primary direct
_atom_sites_solution_secondary difmap
_audit_creation_method SHELXL-97
_cell_angle_alpha 90.00
_cell_angle_beta 101.476(1)
_cell_angle_gamma 90.00
_cell_formula_units_Z 4
_cell_length_a 14.2600(2)
_cell_length_b 26.1400(4)
_cell_length_c 16.8220(2)
_cell_measurement_reflns_used 106421
_cell_measurement_temperature 150(2)
_cell_measurement_theta_max 27.485
_cell_measurement_theta_min 2.910
_cell_volume 6145.15(15)
_computing_cell_refinement 'HKL Scalepack (Otwinowski & Minor 1997)'
_computing_data_collection 'Collect (Bruker AXS BV 1997-2004)'
_computing_data_reduction 'Denzo & Scalepack (Otwinowski, Minor 1997)'
_computing_molecular_graphics 'ORTEX (P.McArdle 1995)'
_computing_publication_material 'SHELXL-97/2 (Sheldrick 1997)'
_computing_structure_refinement 'SHELXL-97/2 (Sheldrick 1997)'
_computing_structure_solution 'SHELXS-97 (Sheldrick 1990)'
_diffrn_ambient_temperature 150(2)
_diffrn_measured_fraction_theta_full 0.997
_diffrn_measured_fraction_theta_max 0.997
_diffrn_measurement_device_type '95mm CCD camera on \k-goniostat'
_diffrn_measurement_method CCD
_diffrn_radiation_monochromator 'horizonally mounted graphite crystal'
_diffrn_radiation_source 'fine-focus sealed tube'
_diffrn_radiation_type MoK\a
_diffrn_radiation_wavelength 0.71073
_diffrn_reflns_av_R_equivalents 0.0737
_diffrn_reflns_av_sigmaI/netI 0.0486
_diffrn_reflns_limit_h_max 18
_diffrn_reflns_limit_h_min -18
_diffrn_reflns_limit_k_max 33
_diffrn_reflns_limit_k_min -33
_diffrn_reflns_limit_l_max 21
_diffrn_reflns_limit_l_min -21
_diffrn_reflns_number 99814
_diffrn_reflns_theta_full 27.47
_diffrn_reflns_theta_max 27.47
_diffrn_reflns_theta_min 3.51
_exptl_absorpt_coefficient_mu 1.941
_exptl_absorpt_correction_T_max 0.565
_exptl_absorpt_correction_T_min 0.457
_exptl_absorpt_correction_type multi-scan
_exptl_absorpt_process_details
;
multi-scan from symmetry-related measurements
Sortav (Blessing 1995)
;
_exptl_crystal_density_diffrn 1.606
_exptl_crystal_density_method 'not measured'
_exptl_crystal_F_000 3008
_exptl_crystal_size_max 0.40
_exptl_crystal_size_mid 0.25
_exptl_crystal_size_min 0.14
_refine_diff_density_max 2.273
_refine_diff_density_min -0.882
_refine_diff_density_rms 0.090
_refine_ls_extinction_method none
_refine_ls_goodness_of_fit_ref 1.031
_refine_ls_hydrogen_treatment constr
_refine_ls_matrix_type full
_refine_ls_number_parameters 761
_refine_ls_number_reflns 14032
_refine_ls_number_restraints 0
_refine_ls_restrained_S_all 1.031
_refine_ls_R_factor_all 0.0782
_refine_ls_R_factor_gt 0.0452
_refine_ls_shift/su_max 0.001
_refine_ls_shift/su_mean 0.000
_refine_ls_structure_factor_coef Fsqd
_refine_ls_weighting_details 'calc w=1/[\s^2^(Fo^2^)+(0.0576P)^2^+3.3415P] where P=(Fo^2^+2Fc^2^)/3'
_refine_ls_weighting_scheme calc
_refine_ls_wR_factor_gt 0.1015
_refine_ls_wR_factor_ref 0.1156
_reflns_number_gt 9917
_reflns_number_total 14032
_reflns_threshold_expression >2sigma(I)
_cod_data_source_file c2ob26612a.txt
_cod_data_source_block k12farm1
_cod_depositor_comments
;
The following automatic conversions were performed:

'_symmetry_cell_setting' value 'Monoclinic' changed to 'monoclinic'
according to /home/saulius/struct/CIF-dictionaries/cif_core.dic
dictionary named 'cif_core.dic' version 2.4.2 from 2011-04-26.

Automatic conversion script
Id: cif_fix_values 1891 2012-01-12 08:04:46Z andrius 
;
_cod_original_sg_symbol_H-M P21/c
_cod_database_code 7152730

loop_
_symmetry_equiv_pos_as_xyz
'x, y, z'
'-x, y+1/2, -z+1/2'
'-x, -y, -z'
'x, -y-1/2, z-1/2'

loop_
_atom_site_label
_atom_site_type_symbol
_atom_site_fract_x
_atom_site_fract_y
_atom_site_fract_z
_atom_site_U_iso_or_equiv
_atom_site_adp_type
_atom_site_occupancy
_atom_site_symmetry_multiplicity
_atom_site_calc_flag
_atom_site_refinement_flags
Zn1 Zn 0.15215(3) 0.300533(14) 0.44916(2) 0.03431(11) Uani 1 1 d .
Cl1 Cl 0.01835(7) 0.32106(4) 0.48923(5) 0.0498(2) Uani 1 1 d .
Cl2 Cl 0.28209(7) 0.29979(3) 0.54502(5) 0.0460(2) Uani 1 1 d .
N1 N 0.15396(18) 0.24509(10) 0.36068(14) 0.0286(6) Uani 1 1 d .
N2 N 0.15817(18) 0.34621(10) 0.35003(14) 0.0294(6) Uani 1 1 d .
N3 N 0.15654(18) 0.39633(9) 0.33072(14) 0.0284(6) Uani 1 1 d .
C1 C 0.1583(2) 0.19432(12) 0.37085(19) 0.0328(7) Uani 1 1 d .
H1 H 0.1597 0.1808 0.4235 0.039 Uiso 1 1 calc R
C2 C 0.1606(2) 0.16076(13) 0.30743(19) 0.0351(7) Uani 1 1 d .
H2 H 0.1642 0.1249 0.3165 0.042 Uiso 1 1 calc R
C3 C 0.1577(2) 0.18044(13) 0.2309(2) 0.0358(8) Uani 1 1 d .
H3 H 0.1578 0.1582 0.1863 0.043 Uiso 1 1 calc R
C4 C 0.1545(2) 0.23247(12) 0.21969(18) 0.0313(7) Uani 1 1 d .
H4 H 0.1528 0.2466 0.1674 0.038 Uiso 1 1 calc R
C5 C 0.1536(2) 0.26413(12) 0.28545(17) 0.0276(7) Uani 1 1 d .
C6 C 0.1536(2) 0.32024(12) 0.28062(17) 0.0275(7) Uani 1 1 d .
C7 C 0.1503(2) 0.35392(12) 0.21628(17) 0.0281(7) Uani 1 1 d .
H7 H 0.1470 0.3453 0.1609 0.034 Uiso 1 1 calc R
C8 C 0.1528(2) 0.40268(12) 0.24927(17) 0.0275(7) Uani 1 1 d .
C9 C 0.1500(2) 0.45220(12) 0.20739(18) 0.0297(7) Uani 1 1 d .
C10 C 0.1826(2) 0.49798(12) 0.24523(19) 0.0327(7) Uani 1 1 d .
H10 H 0.2096 0.4983 0.3016 0.039 Uiso 1 1 calc R
C11 C 0.1761(2) 0.54315(13) 0.2013(2) 0.0386(8) Uani 1 1 d .
H11 H 0.1971 0.5743 0.2280 0.046 Uiso 1 1 calc R
C12 C 0.1394(3) 0.54305(15) 0.1191(2) 0.0484(9) Uani 1 1 d .
H12 H 0.1346 0.5740 0.0890 0.058 Uiso 1 1 calc R
C13 C 0.1097(3) 0.49743(15) 0.0808(2) 0.0536(10) Uani 1 1 d .
H13 H 0.0860 0.4971 0.0239 0.064 Uiso 1 1 calc R
C14 C 0.1139(3) 0.45231(13) 0.12373(19) 0.0399(8) Uani 1 1 d .
H14 H 0.0922 0.4214 0.0966 0.048 Uiso 1 1 calc R
C15 C 0.1549(3) 0.43323(13) 0.39547(19) 0.0404(8) Uani 1 1 d .
H15A H 0.1287 0.4169 0.4388 0.061 Uiso 1 1 calc R
H15B H 0.1147 0.4624 0.3738 0.061 Uiso 1 1 calc R
H15C H 0.2201 0.4451 0.4172 0.061 Uiso 1 1 calc R
Zn1A Zn 0.40048(3) 0.468307(15) 0.04580(2) 0.03280(11) Uani 1 1 d .
Cl1A Cl 0.55414(6) 0.44586(3) 0.03898(4) 0.03609(19) Uani 1 1 d .
Cl2A Cl 0.27983(6) 0.44469(3) -0.05278(5) 0.0389(2) Uani 1 1 d .
N1A N 0.40133(18) 0.51653(10) 0.14458(14) 0.0281(6) Uani 1 1 d .
N2A N 0.38410(19) 0.41573(10) 0.14127(14) 0.0299(6) Uani 1 1 d .
N3A N 0.38065(19) 0.36453(10) 0.15345(14) 0.0298(6) Uani 1 1 d .
C1A C 0.3987(2) 0.56772(12) 0.14275(19) 0.0339(7) Uani 1 1 d .
H1A H 0.3891 0.5845 0.0917 0.041 Uiso 1 1 calc R
C2A C 0.4093(2) 0.59716(13) 0.21224(19) 0.0350(7) Uani 1 1 d .
H2A H 0.4067 0.6334 0.2089 0.042 Uiso 1 1 calc R
C3A C 0.4237(2) 0.57293(12) 0.28659(18) 0.0326(7) Uani 1 1 d .
H3A H 0.4328 0.5924 0.3352 0.039 Uiso 1 1 calc R
C4A C 0.4249(2) 0.52012(12) 0.28993(17) 0.0286(7) Uani 1 1 d .
H4A H 0.4342 0.5028 0.3406 0.034 Uiso 1 1 calc R
C5A C 0.4122(2) 0.49286(12) 0.21770(17) 0.0263(6) Uani 1 1 d .
C6A C 0.4063(2) 0.43688(12) 0.21485(17) 0.0277(7) Uani 1 1 d .
C7A C 0.4171(2) 0.39966(11) 0.27500(18) 0.0276(7) Uani 1 1 d .
H7A H 0.4328 0.4049 0.3320 0.033 Uiso 1 1 calc R
C8A C 0.4001(2) 0.35313(12) 0.23453(17) 0.0283(7) Uani 1 1 d .
C9A C 0.4034(2) 0.30137(12) 0.26897(18) 0.0290(7) Uani 1 1 d .
C10A C 0.4252(2) 0.25758(12) 0.22858(19) 0.0320(7) Uani 1 1 d .
H10A H 0.4367 0.2604 0.1751 0.038 Uiso 1 1 calc R
C11A C 0.4301(2) 0.21013(13) 0.2655(2) 0.0385(8) Uani 1 1 d .
H11A H 0.4440 0.1807 0.2369 0.046 Uiso 1 1 calc R
C12A C 0.4148(2) 0.20524(13) 0.3440(2) 0.0403(8) Uani 1 1 d .
H12A H 0.4185 0.1726 0.3693 0.048 Uiso 1 1 calc R
C13A C 0.3941(2) 0.24819(13) 0.3847(2) 0.0388(8) Uani 1 1 d .
H13A H 0.3839 0.2450 0.4386 0.047 Uiso 1 1 calc R
C14A C 0.3880(2) 0.29575(13) 0.34860(19) 0.0336(7) Uani 1 1 d .
H14A H 0.3733 0.3249 0.3776 0.040 Uiso 1 1 calc R
C15A C 0.3457(3) 0.33196(13) 0.08288(19) 0.0403(8) Uani 1 1 d .
H15D H 0.4002 0.3174 0.0633 0.060 Uiso 1 1 calc R
H15E H 0.3069 0.3525 0.0397 0.060 Uiso 1 1 calc R
H15F H 0.3066 0.3043 0.0984 0.060 Uiso 1 1 calc R
Zn1B Zn 0.64782(3) 0.436902(14) 0.46002(2) 0.02895(10) Uani 1 1 d .
Cl1B Cl 0.50603(6) 0.42244(4) 0.48987(5) 0.0429(2) Uani 1 1 d .
Cl2B Cl 0.77297(7) 0.43248(3) 0.56018(5) 0.0443(2) Uani 1 1 d .
N1B N 0.65807(17) 0.49596(9) 0.38005(14) 0.0259(5) Uani 1 1 d .
N2B N 0.65708(18) 0.39550(9) 0.35755(14) 0.0256(5) Uani 1 1 d .
N3B N 0.65256(17) 0.34645(9) 0.33227(13) 0.0253(5) Uani 1 1 d .
C1B C 0.6628(2) 0.54622(12) 0.39497(18) 0.0298(7) Uani 1 1 d .
H1B H 0.6609 0.5575 0.4483 0.036 Uiso 1 1 calc R
C2B C 0.6702(2) 0.58248(12) 0.3373(2) 0.0339(7) Uani 1 1 d .
H2B H 0.6746 0.6178 0.3506 0.041 Uiso 1 1 calc R
C3B C 0.6710(2) 0.56602(12) 0.2593(2) 0.0346(7) Uani 1 1 d .
H3B H 0.6747 0.5901 0.2178 0.041 Uiso 1 1 calc R
C4B C 0.6664(2) 0.51427(12) 0.24204(18) 0.0291(7) Uani 1 1 d .
H4B H 0.6666 0.5024 0.1887 0.035 Uiso 1 1 calc R
C5B C 0.6613(2) 0.47999(11) 0.30374(16) 0.0248(6) Uani 1 1 d .
C6B C 0.6596(2) 0.42430(11) 0.29261(16) 0.0252(6) Uani 1 1 d .
C7B C 0.6582(2) 0.39406(11) 0.22519(17) 0.0250(6) Uani 1 1 d .
H7B H 0.6602 0.4052 0.1718 0.030 Uiso 1 1 calc R
C8B C 0.6531(2) 0.34399(11) 0.25129(16) 0.0236(6) Uani 1 1 d .
C9B C 0.6462(2) 0.29645(11) 0.20325(17) 0.0265(7) Uani 1 1 d .
C10B C 0.6781(2) 0.24903(11) 0.23551(18) 0.0271(7) Uani 1 1 d .
H10B H 0.7085 0.2462 0.2910 0.033 Uiso 1 1 calc R
C11B C 0.6654(2) 0.20595(12) 0.1863(2) 0.0346(7) Uani 1 1 d .
H11B H 0.6864 0.1736 0.2086 0.042 Uiso 1 1 calc R
C12B C 0.6225(3) 0.20961(13) 0.1050(2) 0.0376(8) Uani 1 1 d .
H12B H 0.6124 0.1798 0.0721 0.045 Uiso 1 1 calc R
C13B C 0.5945(3) 0.25675(13) 0.07237(18) 0.0381(8) Uani 1 1 d .
H13B H 0.5667 0.2595 0.0163 0.046 Uiso 1 1 calc R
C14B C 0.6064(2) 0.29998(12) 0.11997(18) 0.0312(7) Uani 1 1 d .
H14B H 0.5876 0.3324 0.0965 0.037 Uiso 1 1 calc R
C15B C 0.6413(3) 0.30649(12) 0.39004(19) 0.0369(8) Uani 1 1 d .
H15G H 0.7044 0.2934 0.4159 0.055 Uiso 1 1 calc R
H15H H 0.6028 0.2785 0.3615 0.055 Uiso 1 1 calc R
H15I H 0.6091 0.3206 0.4315 0.055 Uiso 1 1 calc R
Zn1C Zn 0.87691(3) 0.308079(15) 0.04718(2) 0.03406(11) Uani 1 1 d .
Cl1C Cl 0.75283(7) 0.31466(4) -0.05389(5) 0.0499(2) Uani 1 1 d .
Cl2C Cl 1.01582(7) 0.32630(4) 0.01239(5) 0.0530(3) Uani 1 1 d .
N1C N 0.88533(18) 0.25148(10) 0.13603(15) 0.0297(6) Uani 1 1 d .
N2C N 0.87254(18) 0.35191(9) 0.14896(14) 0.0283(6) Uani 1 1 d .
N3C N 0.87476(18) 0.40182(9) 0.16840(14) 0.0283(6) Uani 1 1 d .
C1C C 0.8811(2) 0.20067(12) 0.1261(2) 0.0341(7) Uani 1 1 d .
H1C H 0.8683 0.1873 0.0725 0.041 Uiso 1 1 calc R
C2C C 0.8945(2) 0.16658(12) 0.1908(2) 0.0356(8) Uani 1 1 d .
H2C H 0.8904 0.1307 0.1815 0.043 Uiso 1 1 calc R
C3C C 0.9139(2) 0.18588(13) 0.2690(2) 0.0356(8) Uani 1 1 d .
H3C H 0.9252 0.1634 0.3143 0.043 Uiso 1 1 calc R
C4C C 0.9168(2) 0.23837(12) 0.28058(18) 0.0305(7) Uani 1 1 d .
H4C H 0.9290 0.2524 0.3337 0.037 Uiso 1 1 calc R
C5C C 0.9014(2) 0.27008(11) 0.21275(17) 0.0265(6) Uani 1 1 d .
C6C C 0.8979(2) 0.32608(12) 0.21858(17) 0.0269(6) Uani 1 1 d .
C7C C 0.9155(2) 0.35960(11) 0.28374(17) 0.0273(7) Uani 1 1 d .
H7C H 0.9338 0.3510 0.3396 0.033 Uiso 1 1 calc R
C8C C 0.9009(2) 0.40809(12) 0.25070(17) 0.0267(6) Uani 1 1 d .
C9C C 0.9111(2) 0.45744(12) 0.29253(18) 0.0287(7) Uani 1 1 d .
C10C C 0.9417(2) 0.50175(12) 0.2594(2) 0.0332(7) Uani 1 1 d .
H10C H 0.9540 0.5011 0.2059 0.040 Uiso 1 1 calc R
C11C C 0.9545(2) 0.54703(13) 0.3039(2) 0.0404(8) Uani 1 1 d .
H11C H 0.9753 0.5770 0.2805 0.048 Uiso 1 1 calc R
C12C C 0.9371(3) 0.54851(13) 0.3819(2) 0.0445(9) Uani 1 1 d .
H12C H 0.9460 0.5794 0.4123 0.053 Uiso 1 1 calc R
C13C C 0.9067(2) 0.50460(13) 0.4155(2) 0.0399(8) Uani 1 1 d .
H13C H 0.8947 0.5054 0.4690 0.048 Uiso 1 1 calc R
C14C C 0.8936(2) 0.45974(13) 0.37147(19) 0.0319(7) Uani 1 1 d .
H14C H 0.8725 0.4300 0.3951 0.038 Uiso 1 1 calc R
C15C C 0.8418(3) 0.43857(13) 0.1042(2) 0.0390(8) Uani 1 1 d .
H15J H 0.8960 0.4499 0.0808 0.058 Uiso 1 1 calc R
H15K H 0.8135 0.4681 0.1265 0.058 Uiso 1 1 calc R
H15L H 0.7936 0.4225 0.0619 0.058 Uiso 1 1 calc R

loop_
_atom_site_aniso_label
_atom_site_aniso_U_11
_atom_site_aniso_U_22
_atom_site_aniso_U_33
_atom_site_aniso_U_23
_atom_site_aniso_U_13
_atom_site_aniso_U_12
Zn1 0.0433(2) 0.0392(2) 0.02014(18) 0.00198(15) 0.00570(16) 0.01155(17)
Cl1 0.0588(6) 0.0576(6) 0.0400(5) 0.0098(4) 0.0268(4) 0.0153(5)
Cl2 0.0606(6) 0.0437(5) 0.0274(4) -0.0042(4) -0.0065(4) 0.0107(4)
N1 0.0255(14) 0.0337(15) 0.0263(13) 0.0013(11) 0.0048(11) 0.0038(11)
N2 0.0321(15) 0.0340(15) 0.0217(12) -0.0005(11) 0.0047(11) 0.0059(11)
N3 0.0305(15) 0.0309(14) 0.0233(12) 0.0018(11) 0.0041(11) 0.0047(11)
C1 0.0241(17) 0.042(2) 0.0320(17) 0.0047(14) 0.0057(13) 0.0003(14)
C2 0.0308(18) 0.0328(18) 0.0431(19) 0.0013(15) 0.0110(15) 0.0012(14)
C3 0.0371(19) 0.0355(19) 0.0360(18) -0.0080(15) 0.0103(15) -0.0024(15)
C4 0.0308(18) 0.0403(19) 0.0231(15) -0.0002(13) 0.0062(13) 0.0013(14)
C5 0.0234(16) 0.0362(18) 0.0231(14) 0.0010(13) 0.0046(12) 0.0008(13)
C6 0.0243(16) 0.0348(17) 0.0240(15) -0.0021(13) 0.0062(12) 0.0008(13)
C7 0.0248(16) 0.0400(18) 0.0199(14) -0.0013(13) 0.0050(12) 0.0024(13)
C8 0.0219(16) 0.0368(18) 0.0231(14) -0.0025(13) 0.0029(12) 0.0015(13)
C9 0.0221(16) 0.0412(19) 0.0266(15) 0.0045(14) 0.0068(13) 0.0016(13)
C10 0.0266(17) 0.0417(19) 0.0299(16) -0.0029(14) 0.0058(13) -0.0004(14)
C11 0.035(2) 0.0384(19) 0.045(2) 0.0006(16) 0.0146(16) -0.0042(15)
C12 0.058(3) 0.042(2) 0.048(2) 0.0099(18) 0.0172(19) -0.0017(18)
C13 0.072(3) 0.054(2) 0.0323(19) 0.0106(18) 0.0061(19) -0.006(2)
C14 0.050(2) 0.041(2) 0.0278(17) 0.0026(15) 0.0052(15) -0.0051(16)
C15 0.057(2) 0.0373(19) 0.0267(16) -0.0038(14) 0.0081(16) 0.0057(17)
Zn1A 0.0347(2) 0.0408(2) 0.02143(18) -0.00476(15) 0.00215(15) 0.00695(17)
Cl1A 0.0402(5) 0.0423(5) 0.0273(4) 0.0079(3) 0.0101(3) 0.0117(4)
Cl2A 0.0455(5) 0.0416(5) 0.0252(4) 0.0024(3) -0.0036(3) -0.0054(4)
N1A 0.0291(14) 0.0353(15) 0.0203(12) -0.0010(11) 0.0060(10) 0.0045(11)
N2A 0.0353(15) 0.0303(15) 0.0231(12) -0.0019(11) 0.0038(11) 0.0032(11)
N3A 0.0330(15) 0.0310(15) 0.0240(13) -0.0023(11) 0.0023(11) 0.0018(11)
C1A 0.041(2) 0.0335(18) 0.0275(16) 0.0040(14) 0.0086(14) 0.0051(15)
C2A 0.0382(19) 0.0339(18) 0.0341(17) -0.0003(14) 0.0099(15) 0.0014(15)
C3A 0.0344(18) 0.0362(18) 0.0266(16) -0.0078(14) 0.0047(14) -0.0009(14)
C4A 0.0282(17) 0.0364(18) 0.0214(14) 0.0014(13) 0.0057(12) 0.0021(13)
C5A 0.0220(15) 0.0356(17) 0.0217(14) -0.0009(13) 0.0050(12) 0.0031(13)
C6A 0.0234(16) 0.0373(18) 0.0227(14) -0.0014(13) 0.0048(12) 0.0010(13)
C7A 0.0236(16) 0.0359(18) 0.0234(14) 0.0003(13) 0.0048(12) 0.0028(13)
C8A 0.0218(16) 0.0360(18) 0.0259(15) -0.0012(13) 0.0022(12) 0.0013(13)
C9A 0.0176(15) 0.0357(18) 0.0318(16) -0.0010(13) -0.0001(13) -0.0018(13)
C10A 0.0265(17) 0.0370(18) 0.0321(16) -0.0018(14) 0.0046(13) -0.0019(14)
C11A 0.0296(18) 0.039(2) 0.045(2) -0.0041(16) 0.0042(15) -0.0004(15)
C12A 0.0305(19) 0.040(2) 0.049(2) 0.0078(16) 0.0027(16) -0.0026(15)
C13A 0.0308(19) 0.052(2) 0.0326(17) 0.0069(16) 0.0043(14) -0.0024(16)
C14A 0.0276(17) 0.0414(19) 0.0318(17) -0.0006(14) 0.0056(14) 0.0018(14)
C15A 0.052(2) 0.0335(19) 0.0298(17) -0.0069(14) -0.0056(16) 0.0022(16)
Zn1B 0.0331(2) 0.0348(2) 0.01821(17) -0.00033(14) 0.00320(15) -0.00100(16)
Cl1B 0.0406(5) 0.0629(6) 0.0275(4) -0.0040(4) 0.0127(4) -0.0056(4)
Cl2B 0.0494(5) 0.0469(5) 0.0288(4) 0.0011(4) -0.0106(4) 0.0012(4)
N1B 0.0233(13) 0.0303(14) 0.0231(12) -0.0001(10) 0.0026(10) -0.0007(10)
N2B 0.0278(14) 0.0267(14) 0.0214(12) 0.0016(10) 0.0027(10) -0.0019(10)
N3B 0.0271(14) 0.0281(14) 0.0204(12) 0.0012(10) 0.0039(10) -0.0014(10)
C1B 0.0217(16) 0.0367(18) 0.0301(16) -0.0044(14) 0.0029(13) 0.0016(13)
C2B 0.0315(18) 0.0274(17) 0.0420(19) -0.0029(14) 0.0056(15) -0.0005(13)
C3B 0.0347(19) 0.0296(18) 0.0409(19) 0.0053(14) 0.0110(15) -0.0002(14)
C4B 0.0275(17) 0.0351(17) 0.0260(15) 0.0024(13) 0.0085(13) -0.0007(13)
C5B 0.0209(15) 0.0312(16) 0.0226(14) -0.0031(12) 0.0049(12) 0.0001(12)
C6B 0.0217(15) 0.0333(17) 0.0208(14) 0.0027(12) 0.0046(12) 0.0005(12)
C7B 0.0238(16) 0.0314(17) 0.0201(14) 0.0017(12) 0.0048(12) 0.0008(12)
C8B 0.0207(15) 0.0296(16) 0.0207(14) -0.0005(12) 0.0046(12) -0.0006(12)
C9B 0.0225(16) 0.0347(17) 0.0244(15) 0.0009(13) 0.0097(12) -0.0018(13)
C10B 0.0214(16) 0.0330(17) 0.0279(15) 0.0007(13) 0.0074(12) -0.0021(12)
C11B 0.0342(19) 0.0323(18) 0.0416(19) 0.0010(14) 0.0177(15) -0.0019(14)
C12B 0.046(2) 0.0338(19) 0.0370(18) -0.0086(15) 0.0187(16) -0.0067(15)
C13B 0.047(2) 0.047(2) 0.0208(15) -0.0055(14) 0.0079(15) -0.0008(16)
C14B 0.0354(18) 0.0344(18) 0.0248(15) 0.0006(13) 0.0089(13) 0.0011(14)
C15B 0.053(2) 0.0328(18) 0.0257(16) 0.0046(14) 0.0100(15) -0.0014(16)
Zn1C 0.0399(2) 0.0403(2) 0.02264(18) -0.00363(16) 0.00781(16) -0.01189(17)
Cl1C 0.0600(6) 0.0522(5) 0.0314(4) 0.0010(4) -0.0054(4) -0.0124(5)
Cl2C 0.0559(6) 0.0659(6) 0.0446(5) -0.0156(5) 0.0281(4) -0.0220(5)
N1C 0.0273(14) 0.0334(15) 0.0297(13) -0.0048(11) 0.0090(11) -0.0048(11)
N2C 0.0303(14) 0.0295(14) 0.0259(13) 0.0009(11) 0.0076(11) -0.0029(11)
N3C 0.0281(14) 0.0309(14) 0.0255(13) 0.0018(11) 0.0043(11) -0.0026(11)
C1C 0.0301(18) 0.0366(19) 0.0377(18) -0.0069(15) 0.0117(14) -0.0043(14)
C2C 0.0307(18) 0.0277(17) 0.049(2) -0.0044(15) 0.0093(15) 0.0008(14)
C3C 0.0289(18) 0.0349(19) 0.0419(19) 0.0040(15) 0.0041(15) -0.0001(14)
C4C 0.0279(17) 0.0352(18) 0.0287(16) -0.0021(13) 0.0062(13) -0.0018(13)
C5C 0.0206(15) 0.0319(17) 0.0272(15) -0.0018(13) 0.0056(12) -0.0039(12)
C6C 0.0238(16) 0.0328(17) 0.0248(15) 0.0012(13) 0.0065(12) -0.0017(13)
C7C 0.0243(16) 0.0343(17) 0.0239(15) -0.0011(13) 0.0065(12) -0.0013(13)
C8C 0.0217(16) 0.0334(17) 0.0255(15) -0.0009(13) 0.0058(12) -0.0019(13)
C9C 0.0181(15) 0.0316(17) 0.0351(17) -0.0016(13) 0.0021(13) 0.0016(12)
C10C 0.0243(17) 0.0340(18) 0.0402(18) 0.0005(15) 0.0038(14) 0.0017(13)
C11C 0.0320(19) 0.0320(18) 0.055(2) -0.0008(16) 0.0029(16) -0.0006(14)
C12C 0.036(2) 0.034(2) 0.058(2) -0.0171(17) -0.0022(18) 0.0033(15)
C13C 0.0332(19) 0.047(2) 0.0369(18) -0.0117(16) 0.0012(15) 0.0051(16)
C14C 0.0240(16) 0.0359(18) 0.0347(17) -0.0061(14) 0.0032(13) 0.0004(13)
C15C 0.043(2) 0.038(2) 0.0333(17) 0.0092(15) 0.0017(15) 0.0000(15)

loop_
_atom_type_symbol
_atom_type_description
_atom_type_scat_dispersion_real
_atom_type_scat_dispersion_imag
_atom_type_scat_source
C C 0.0033 0.0016 'International Tables Vol C Tables 4.2.6.8 and 6.1.1.4'
H H 0.0000 0.0000 'International Tables Vol C Tables 4.2.6.8 and 6.1.1.4'
N N 0.0061 0.0033 'International Tables Vol C Tables 4.2.6.8 and 6.1.1.4'
Cl Cl 0.1484 0.1585 'International Tables Vol C Tables 4.2.6.8 and 6.1.1.4'
Zn Zn 0.2839 1.4301 'International Tables Vol C Tables 4.2.6.8 and 6.1.1.4'

loop_
_geom_angle_atom_site_label_1
_geom_angle_atom_site_label_2
_geom_angle_atom_site_label_3
_geom_angle
_geom_angle_site_symmetry_3
N2 Zn1 N1 79.45(10) .
N2 Zn1 Cl2 115.60(8) .
N1 Zn1 Cl2 112.91(7) .
N2 Zn1 Cl1 106.41(7) .
N1 Zn1 Cl1 121.40(8) .
Cl2 Zn1 Cl1 115.48(4) .
C1 N1 C5 118.3(3) .
C1 N1 Zn1 127.3(2) .
C5 N1 Zn1 114.4(2) .
C6 N2 N3 106.6(2) .
C6 N2 Zn1 114.0(2) .
N3 N2 Zn1 138.94(19) .
N2 N3 C8 110.7(2) .
N2 N3 C15 117.7(2) .
C8 N3 C15 131.5(3) .
N1 C1 C2 122.5(3) .
N1 C1 H1 118.8 .
C2 C1 H1 118.8 .
C3 C2 C1 118.8(3) .
C3 C2 H2 120.6 .
C1 C2 H2 120.6 .
C4 C3 C2 119.5(3) .
C4 C3 H3 120.3 .
C2 C3 H3 120.3 .
C3 C4 C5 119.2(3) .
C3 C4 H4 120.4 .
C5 C4 H4 120.4 .
N1 C5 C4 121.8(3) .
N1 C5 C6 114.6(3) .
C4 C5 C6 123.6(3) .
N2 C6 C7 110.2(3) .
N2 C6 C5 117.3(3) .
C7 C6 C5 132.5(3) .
C8 C7 C6 106.0(3) .
C8 C7 H7 127.0 .
C6 C7 H7 127.0 .
N3 C8 C7 106.3(3) .
N3 C8 C9 125.3(3) .
C7 C8 C9 128.4(3) .
C10 C9 C14 118.8(3) .
C10 C9 C8 124.3(3) .
C14 C9 C8 116.9(3) .
C11 C10 C9 120.5(3) .
C11 C10 H10 119.7 .
C9 C10 H10 119.7 .
C12 C11 C10 120.3(3) .
C12 C11 H11 119.8 .
C10 C11 H11 119.8 .
C11 C12 C13 119.3(3) .
C11 C12 H12 120.4 .
C13 C12 H12 120.4 .
C14 C13 C12 121.2(3) .
C14 C13 H13 119.4 .
C12 C13 H13 119.4 .
C13 C14 C9 119.8(3) .
C13 C14 H14 120.1 .
C9 C14 H14 120.1 .
N3 C15 H15A 109.5 .
N3 C15 H15B 109.5 .
H15A C15 H15B 109.5 .
N3 C15 H15C 109.5 .
H15A C15 H15C 109.5 .
H15B C15 H15C 109.5 .
N1A Zn1A N2A 77.08(9) .
N1A Zn1A Cl2A 130.00(7) .
N2A Zn1A Cl2A 101.27(7) .
N1A Zn1A Cl1A 109.91(7) .
N2A Zn1A Cl1A 96.89(7) .
Cl2A Zn1A Cl1A 119.76(3) .
N1A Zn1A Cl1A 87.49(7) 3_665
N2A Zn1A Cl1A 163.17(7) 3_665
Cl2A Zn1A Cl1A 93.76(3) 3_665
Cl1A Zn1A Cl1A 81.93(3) 3_665
Zn1A Cl1A Zn1A 98.06(3) 3_665
C1A N1A C5A 118.3(3) .
C1A N1A Zn1A 126.2(2) .
C5A N1A Zn1A 115.3(2) .
C6A N2A N3A 106.1(2) .
C6A N2A Zn1A 112.6(2) .
N3A N2A Zn1A 138.77(18) .
N2A N3A C8A 111.0(2) .
N2A N3A C15A 117.9(2) .
C8A N3A C15A 130.5(3) .
N1A C1A C2A 122.6(3) .
N1A C1A H1A 118.7 .
C2A C1A H1A 118.7 .
C3A C2A C1A 118.8(3) .
C3A C2A H2A 120.6 .
C1A C2A H2A 120.6 .
C2A C3A C4A 119.6(3) .
C2A C3A H3A 120.2 .
C4A C3A H3A 120.2 .
C3A C4A C5A 118.6(3) .
C3A C4A H4A 120.7 .
C5A C4A H4A 120.7 .
N1A C5A C4A 122.0(3) .
N1A C5A C6A 115.5(2) .
C4A C5A C6A 122.5(3) .
N2A C6A C7A 110.9(3) .
N2A C6A C5A 116.4(3) .
C7A C6A C5A 132.7(3) .
C6A C7A C8A 105.8(3) .
C6A C7A H7A 127.1 .
C8A C7A H7A 127.1 .
N3A C8A C7A 106.2(3) .
N3A C8A C9A 125.3(3) .
C7A C8A C9A 128.6(3) .
C10A C9A C14A 118.0(3) .
C10A C9A C8A 123.8(3) .
C14A C9A C8A 118.2(3) .
C11A C10A C9A 120.8(3) .
C11A C10A H10A 119.6 .
C9A C10A H10A 119.6 .
C10A C11A C12A 120.5(3) .
C10A C11A H11A 119.8 .
C12A C11A H11A 119.8 .
C13A C12A C11A 119.3(3) .
C13A C12A H12A 120.4 .
C11A C12A H12A 120.4 .
C12A C13A C14A 121.1(3) .
C12A C13A H13A 119.5 .
C14A C13A H13A 119.5 .
C13A C14A C9A 120.4(3) .
C13A C14A H14A 119.8 .
C9A C14A H14A 119.8 .
N3A C15A H15D 109.5 .
N3A C15A H15E 109.5 .
H15D C15A H15E 109.5 .
N3A C15A H15F 109.5 .
H15D C15A H15F 109.5 .
H15E C15A H15F 109.5 .
N2B Zn1B N1B 79.84(9) .
N2B Zn1B Cl2B 115.82(7) .
N1B Zn1B Cl2B 112.65(7) .
N2B Zn1B Cl1B 108.29(7) .
N1B Zn1B Cl1B 117.44(7) .
Cl2B Zn1B Cl1B 117.15(4) .
C1B N1B C5B 118.0(3) .
C1B N1B Zn1B 128.2(2) .
C5B N1B Zn1B 113.86(19) .
C6B N2B N3B 106.6(2) .
C6B N2B Zn1B 113.92(19) .
N3B N2B Zn1B 139.10(18) .
N2B N3B C8B 110.5(2) .
N2B N3B C15B 118.4(2) .
C8B N3B C15B 130.9(2) .
N1B C1B C2B 123.6(3) .
N1B C1B H1B 118.2 .
C2B C1B H1B 118.2 .
C1B C2B C3B 118.1(3) .
C1B C2B H2B 120.9 .
C3B C2B H2B 120.9 .
C4B C3B C2B 119.6(3) .
C4B C3B H3B 120.2 .
C2B C3B H3B 120.2 .
C3B C4B C5B 118.9(3) .
C3B C4B H4B 120.5 .
C5B C4B H4B 120.5 .
N1B C5B C4B 121.7(3) .
N1B C5B C6B 115.0(2) .
C4B C5B C6B 123.3(3) .
N2B C6B C7B 110.6(3) .
N2B C6B C5B 117.3(2) .
C7B C6B C5B 132.1(3) .
C6B C7B C8B 105.9(2) .
C6B C7B H7B 127.1 .
C8B C7B H7B 127.1 .
N3B C8B C7B 106.4(2) .
N3B C8B C9B 125.0(3) .
C7B C8B C9B 128.6(3) .
C10B C9B C14B 118.8(3) .
C10B C9B C8B 123.7(3) .
C14B C9B C8B 117.4(3) .
C11B C10B C9B 119.7(3) .
C11B C10B H10B 120.1 .
C9B C10B H10B 120.1 .
C12B C11B C10B 120.8(3) .
C12B C11B H11B 119.6 .
C10B C11B H11B 119.6 .
C13B C12B C11B 119.5(3) .
C13B C12B H12B 120.3 .
C11B C12B H12B 120.3 .
C12B C13B C14B 120.7(3) .
C12B C13B H13B 119.6 .
C14B C13B H13B 119.6 .
C13B C14B C9B 120.3(3) .
C13B C14B H14B 119.9 .
C9B C14B H14B 119.9 .
N3B C15B H15G 109.5 .
N3B C15B H15H 109.5 .
H15G C15B H15H 109.5 .
N3B C15B H15I 109.5 .
H15G C15B H15I 109.5 .
H15H C15B H15I 109.5 .
N2C Zn1C N1C 78.90(10) .
N2C Zn1C Cl1C 116.30(8) .
N1C Zn1C Cl1C 122.03(7) .
N2C Zn1C Cl2C 105.88(7) .
N1C Zn1C Cl2C 114.33(8) .
Cl1C Zn1C Cl2C 113.61(4) .
C1C N1C C5C 118.0(3) .
C1C N1C Zn1C 128.3(2) .
C5C N1C Zn1C 113.7(2) .
C6C N2C N3C 106.7(2) .
C6C N2C Zn1C 113.4(2) .
N3C N2C Zn1C 137.31(19) .
N2C N3C C8C 110.5(2) .
N2C N3C C15C 118.2(2) .
C8C N3C C15C 130.9(3) .
N1C C1C C2C 122.9(3) .
N1C C1C H1C 118.5 .
C2C C1C H1C 118.5 .
C3C C2C C1C 118.7(3) .
C3C C2C H2C 120.6 .
C1C C2C H2C 120.6 .
C2C C3C C4C 119.3(3) .
C2C C3C H3C 120.4 .
C4C C3C H3C 120.4 .
C3C C4C C5C 118.6(3) .
C3C C4C H4C 120.7 .
C5C C4C H4C 120.7 .
N1C C5C C4C 122.4(3) .
N1C C5C C6C 114.8(3) .
C4C C5C C6C 122.7(3) .
N2C C6C C7C 110.4(3) .
N2C C6C C5C 116.8(3) .
C7C C6C C5C 132.8(3) .
C8C C7C C6C 105.8(3) .
C8C C7C H7C 127.1 .
C6C C7C H7C 127.1 .
N3C C8C C7C 106.6(3) .
N3C C8C C9C 124.9(3) .
C7C C8C C9C 128.5(3) .
C10C C9C C14C 118.2(3) .
C10C C9C C8C 123.4(3) .
C14C C9C C8C 118.3(3) .
C11C C10C C9C 120.6(3) .
C11C C10C H10C 119.7 .
C9C C10C H10C 119.7 .
C12C C11C C10C 120.3(3) .
C12C C11C H11C 119.9 .
C10C C11C H11C 119.9 .
C11C C12C C13C 119.5(3) .
C11C C12C H12C 120.3 .
C13C C12C H12C 120.3 .
C14C C13C C12C 120.4(3) .
C14C C13C H13C 119.8 .
C12C C13C H13C 119.8 .
C13C C14C C9C 121.0(3) .
C13C C14C H14C 119.5 .
C9C C14C H14C 119.5 .
N3C C15C H15J 109.5 .
N3C C15C H15K 109.5 .
H15J C15C H15K 109.5 .
N3C C15C H15L 109.5 .
H15J C15C H15L 109.5 .
H15K C15C H15L 109.5 .

loop_
_geom_bond_atom_site_label_1
_geom_bond_atom_site_label_2
_geom_bond_distance
_geom_bond_site_symmetry_2
Zn1 N2 2.066(2) .
Zn1 N1 2.081(2) .
Zn1 Cl2 2.2012(9) .
Zn1 Cl1 2.2124(10) .
N1 C1 1.338(4) .
N1 C5 1.359(4) .
N2 C6 1.341(4) .
N2 N3 1.349(3) .
N3 C8 1.371(4) .
N3 C15 1.459(4) .
C1 C2 1.387(4) .
C1 H1 0.9500 .
C2 C3 1.379(4) .
C2 H2 0.9500 .
C3 C4 1.373(4) .
C3 H3 0.9500 .
C4 C5 1.384(4) .
C4 H4 0.9500 .
C5 C6 1.469(4) .
C6 C7 1.389(4) .
C7 C8 1.388(4) .
C7 H7 0.9500 .
C8 C9 1.470(4) .
C9 C10 1.391(4) .
C9 C14 1.399(4) .
C10 C11 1.386(4) .
C10 H10 0.9500 .
C11 C12 1.379(5) .
C11 H11 0.9500 .
C12 C13 1.381(5) .
C12 H12 0.9500 .
C13 C14 1.378(5) .
C13 H13 0.9500 .
C14 H14 0.9500 .
C15 H15A 0.9800 .
C15 H15B 0.9800 .
C15 H15C 0.9800 .
Zn1A N1A 2.084(2) .
Zn1A N2A 2.162(2) .
Zn1A Cl2A 2.2261(9) .
Zn1A Cl1A 2.2932(9) .
Zn1A Cl1A 2.8025(9) 3_665
Cl1A Zn1A 2.8026(9) 3_665
N1A C1A 1.339(4) .
N1A C5A 1.358(4) .
N2A C6A 1.335(4) .
N2A N3A 1.356(3) .
N3A C8A 1.369(4) .
N3A C15A 1.465(4) .
C1A C2A 1.382(4) .
C1A H1A 0.9500 .
C2A C3A 1.380(4) .
C2A H2A 0.9500 .
C3A C4A 1.382(4) .
C3A H3A 0.9500 .
C4A C5A 1.389(4) .
C4A H4A 0.9500 .
C5A C6A 1.466(4) .
C6A C7A 1.390(4) .
C7A C8A 1.391(4) .
C7A H7A 0.9500 .
C8A C9A 1.469(4) .
C9A C10A 1.397(4) .
C9A C14A 1.408(4) .
C10A C11A 1.383(4) .
C10A H10A 0.9500 .
C11A C12A 1.386(5) .
C11A H11A 0.9500 .
C12A C13A 1.378(5) .
C12A H12A 0.9500 .
C13A C14A 1.379(4) .
C13A H13A 0.9500 .
C14A H14A 0.9500 .
C15A H15D 0.9800 .
C15A H15E 0.9800 .
C15A H15F 0.9800 .
Zn1B N2B 2.062(2) .
Zn1B N1B 2.072(2) .
Zn1B Cl2B 2.2002(9) .
Zn1B Cl1B 2.2107(9) .
N1B C1B 1.337(4) .
N1B C5B 1.359(3) .
N2B C6B 1.333(4) .
N2B N3B 1.349(3) .
N3B C8B 1.365(3) .
N3B C15B 1.457(4) .
C1B C2B 1.375(4) .
C1B H1B 0.9500 .
C2B C3B 1.383(4) .
C2B H2B 0.9500 .
C3B C4B 1.382(4) .
C3B H3B 0.9500 .
C4B C5B 1.384(4) .
C4B H4B 0.9500 .
C5B C6B 1.467(4) .
C6B C7B 1.379(4) .
C7B C8B 1.387(4) .
C7B H7B 0.9500 .
C8B C9B 1.475(4) .
C9B C10B 1.393(4) .
C9B C14B 1.406(4) .
C10B C11B 1.388(4) .
C10B H10B 0.9500 .
C11B C12B 1.385(5) .
C11B H11B 0.9500 .
C12B C13B 1.375(5) .
C12B H12B 0.9500 .
C13B C14B 1.376(4) .
C13B H13B 0.9500 .
C14B H14B 0.9500 .
C15B H15G 0.9800 .
C15B H15H 0.9800 .
C15B H15I 0.9800 .
Zn1C N2C 2.071(2) .
Zn1C N1C 2.089(3) .
Zn1C Cl1C 2.2032(9) .
Zn1C Cl2C 2.2259(10) .
N1C C1C 1.338(4) .
N1C C5C 1.355(4) .
N2C C6C 1.338(4) .
N2C N3C 1.344(3) .
N3C C8C 1.370(4) .
N3C C15C 1.453(4) .
C1C C2C 1.390(4) .
C1C H1C 0.9500 .
C2C C3C 1.385(5) .
C2C H2C 0.9500 .
C3C C4C 1.385(4) .
C3C H3C 0.9500 .
C4C C5C 1.392(4) .
C4C H4C 0.9500 .
C5C C6C 1.469(4) .
C6C C7C 1.387(4) .
C7C C8C 1.383(4) .
C7C H7C 0.9500 .
C8C C9C 1.463(4) .
C9C C10C 1.393(4) .
C9C C14C 1.400(4) .
C10C C11C 1.393(4) .
C10C H10C 0.9500 .
C11C C12C 1.385(5) .
C11C H11C 0.9500 .
C12C C13C 1.386(5) .
C12C H12C 0.9500 .
C13C C14C 1.379(4) .
C13C H13C 0.9500 .
C14C H14C 0.9500 .
C15C H15J 0.9800 .
C15C H15K 0.9800 .
C15C H15L 0.9800 .

loop_
_geom_torsion_atom_site_label_1
_geom_torsion_atom_site_label_2
_geom_torsion_atom_site_label_3
_geom_torsion_atom_site_label_4
_geom_torsion
_geom_torsion_site_symmetry_1
_geom_torsion_site_symmetry_4
N2 Zn1 N1 C1 175.1(3) . .
Cl2 Zn1 N1 C1 61.6(3) . .
Cl1 Zn1 N1 C1 -82.1(3) . .
N2 Zn1 N1 C5 -2.8(2) . .
Cl2 Zn1 N1 C5 -116.25(19) . .
Cl1 Zn1 N1 C5 100.1(2) . .
N1 Zn1 N2 C6 4.3(2) . .
Cl2 Zn1 N2 C6 114.8(2) . .
Cl1 Zn1 N2 C6 -115.5(2) . .
N1 Zn1 N2 N3 176.1(3) . .
Cl2 Zn1 N2 N3 -73.4(3) . .
Cl1 Zn1 N2 N3 56.3(3) . .
C6 N2 N3 C8 -1.2(3) . .
Zn1 N2 N3 C8 -173.4(2) . .
C6 N2 N3 C15 176.3(3) . .
Zn1 N2 N3 C15 4.1(4) . .
C5 N1 C1 C2 -1.2(4) . .
Zn1 N1 C1 C2 -178.9(2) . .
N1 C1 C2 C3 -0.5(5) . .
C1 C2 C3 C4 1.3(5) . .
C2 C3 C4 C5 -0.4(5) . .
C1 N1 C5 C4 2.1(4) . .
Zn1 N1 C5 C4 -179.8(2) . .
C1 N1 C5 C6 -177.1(3) . .
Zn1 N1 C5 C6 0.9(3) . .
C3 C4 C5 N1 -1.4(5) . .
C3 C4 C5 C6 177.8(3) . .
N3 N2 C6 C7 0.8(3) . .
Zn1 N2 C6 C7 175.2(2) . .
N3 N2 C6 C5 -179.6(2) . .
Zn1 N2 C6 C5 -5.2(3) . .
N1 C5 C6 N2 2.9(4) . .
C4 C5 C6 N2 -176.4(3) . .
N1 C5 C6 C7 -177.6(3) . .
C4 C5 C6 C7 3.1(5) . .
N2 C6 C7 C8 -0.2(3) . .
C5 C6 C7 C8 -179.7(3) . .
N2 N3 C8 C7 1.1(3) . .
C15 N3 C8 C7 -176.0(3) . .
N2 N3 C8 C9 179.9(3) . .
C15 N3 C8 C9 2.9(5) . .
C6 C7 C8 N3 -0.5(3) . .
C6 C7 C8 C9 -179.3(3) . .
N3 C8 C9 C10 22.9(5) . .
C7 C8 C9 C10 -158.6(3) . .
N3 C8 C9 C14 -158.5(3) . .
C7 C8 C9 C14 20.0(5) . .
C14 C9 C10 C11 2.3(5) . .
C8 C9 C10 C11 -179.1(3) . .
C9 C10 C11 C12 -1.6(5) . .
C10 C11 C12 C13 -0.4(6) . .
C11 C12 C13 C14 1.7(6) . .
C12 C13 C14 C9 -1.0(6) . .
C10 C9 C14 C13 -1.0(5) . .
C8 C9 C14 C13 -179.7(3) . .
N1A Zn1A Cl1A Zn1A -84.35(8) . 3_665
N2A Zn1A Cl1A Zn1A -163.07(7) . 3_665
Cl2A Zn1A Cl1A Zn1A 89.73(4) . 3_665
Cl1A Zn1A Cl1A Zn1A 0.0 3_665 3_665
N2A Zn1A N1A C1A -171.5(3) . .
Cl2A Zn1A N1A C1A -77.5(3) . .
Cl1A Zn1A N1A C1A 95.8(3) . .
Cl1A Zn1A N1A C1A 15.3(3) 3_665 .
N2A Zn1A N1A C5A 13.3(2) . .
Cl2A Zn1A N1A C5A 107.2(2) . .
Cl1A Zn1A N1A C5A -79.5(2) . .
Cl1A Zn1A N1A C5A -160.0(2) 3_665 .
N1A Zn1A N2A C6A -15.6(2) . .
Cl2A Zn1A N2A C6A -144.4(2) . .
Cl1A Zn1A N2A C6A 93.3(2) . .
Cl1A Zn1A N2A C6A 8.4(4) 3_665 .
N1A Zn1A N2A N3A -174.4(3) . .
Cl2A Zn1A N2A N3A 56.8(3) . .
Cl1A Zn1A N2A N3A -65.5(3) . .
Cl1A Zn1A N2A N3A -150.4(2) 3_665 .
C6A N2A N3A C8A 0.3(3) . .
Zn1A N2A N3A C8A 160.0(2) . .
C6A N2A N3A C15A 172.4(3) . .
Zn1A N2A N3A C15A -27.9(4) . .
C5A N1A C1A C2A 1.9(5) . .
Zn1A N1A C1A C2A -173.2(2) . .
N1A C1A C2A C3A 0.3(5) . .
C1A C2A C3A C4A -1.6(5) . .
C2A C3A C4A C5A 0.5(5) . .
C1A N1A C5A C4A -3.0(4) . .
Zn1A N1A C5A C4A 172.6(2) . .
C1A N1A C5A C6A 175.0(3) . .
Zn1A N1A C5A C6A -9.4(3) . .
C3A C4A C5A N1A 1.8(4) . .
C3A C4A C5A C6A -176.0(3) . .
N3A N2A C6A C7A -0.2(3) . .
Zn1A N2A C6A C7A -165.8(2) . .
N3A N2A C6A C5A -178.6(2) . .
Zn1A N2A C6A C5A 15.7(3) . .
N1A C5A C6A N2A -4.8(4) . .
C4A C5A C6A N2A 173.2(3) . .
N1A C5A C6A C7A 177.2(3) . .
C4A C5A C6A C7A -4.8(5) . .
N2A C6A C7A C8A 0.0(3) . .
C5A C6A C7A C8A 178.1(3) . .
N2A N3A C8A C7A -0.4(3) . .
C15A N3A C8A C7A -171.1(3) . .
N2A N3A C8A C9A -179.3(3) . .
C15A N3A C8A C9A 10.0(5) . .
C6A C7A C8A N3A 0.2(3) . .
C6A C7A C8A C9A 179.1(3) . .
N3A C8A C9A C10A 26.7(5) . .
C7A C8A C9A C10A -152.0(3) . .
N3A C8A C9A C14A -156.3(3) . .
C7A C8A C9A C14A 25.1(5) . .
C14A C9A C10A C11A 0.9(4) . .
C8A C9A C10A C11A 177.9(3) . .
C9A C10A C11A C12A -0.9(5) . .
C10A C11A C12A C13A 0.3(5) . .
C11A C12A C13A C14A 0.3(5) . .
C12A C13A C14A C9A -0.3(5) . .
C10A C9A C14A C13A -0.2(4) . .
C8A C9A C14A C13A -177.5(3) . .
N2B Zn1B N1B C1B -176.6(3) . .
Cl2B Zn1B N1B C1B -62.7(3) . .
Cl1B Zn1B N1B C1B 78.0(2) . .
N2B Zn1B N1B C5B 2.60(19) . .
Cl2B Zn1B N1B C5B 116.47(18) . .
Cl1B Zn1B N1B C5B -102.84(19) . .
N1B Zn1B N2B C6B -3.3(2) . .
Cl2B Zn1B N2B C6B -113.66(19) . .
Cl1B Zn1B N2B C6B 112.41(19) . .
N1B Zn1B N2B N3B -175.1(3) . .
Cl2B Zn1B N2B N3B 74.5(3) . .
Cl1B Zn1B N2B N3B -59.4(3) . .
C6B N2B N3B C8B 0.6(3) . .
Zn1B N2B N3B C8B 172.7(2) . .
C6B N2B N3B C15B -175.2(3) . .
Zn1B N2B N3B C15B -3.0(4) . .
C5B N1B C1B C2B 0.4(4) . .
Zn1B N1B C1B C2B 179.5(2) . .
N1B C1B C2B C3B 1.2(5) . .
C1B C2B C3B C4B -1.3(5) . .
C2B C3B C4B C5B -0.2(5) . .
C1B N1B C5B C4B -2.0(4) . .
Zn1B N1B C5B C4B 178.7(2) . .
C1B N1B C5B C6B 177.7(3) . .
Zn1B N1B C5B C6B -1.6(3) . .
C3B C4B C5B N1B 1.9(4) . .
C3B C4B C5B C6B -177.8(3) . .
N3B N2B C6B C7B -0.9(3) . .
Zn1B N2B C6B C7B -175.26(19) . .
N3B N2B C6B C5B 177.9(2) . .
Zn1B N2B C6B C5B 3.5(3) . .
N1B C5B C6B N2B -1.3(4) . .
C4B C5B C6B N2B 178.4(3) . .
N1B C5B C6B C7B 177.1(3) . .
C4B C5B C6B C7B -3.2(5) . .
N2B C6B C7B C8B 0.8(3) . .
C5B C6B C7B C8B -177.7(3) . .
N2B N3B C8B C7B 0.0(3) . .
C15B N3B C8B C7B 175.0(3) . .
N2B N3B C8B C9B -178.2(3) . .
C15B N3B C8B C9B -3.1(5) . .
C6B C7B C8B N3B -0.5(3) . .
C6B C7B C8B C9B 177.6(3) . .
N3B C8B C9B C10B -28.5(4) . .
C7B C8B C9B C10B 153.8(3) . .
N3B C8B C9B C14B 152.6(3) . .
C7B C8B C9B C14B -25.1(4) . .
C14B C9B C10B C11B -3.5(4) . .
C8B C9B C10B C11B 177.6(3) . .
C9B C10B C11B C12B 0.9(5) . .
C10B C11B C12B C13B 1.8(5) . .
C11B C12B C13B C14B -1.8(5) . .
C12B C13B C14B C9B -0.9(5) . .
C10B C9B C14B C13B 3.5(5) . .
C8B C9B C14B C13B -177.5(3) . .
N2C Zn1C N1C C1C 171.8(3) . .
Cl1C Zn1C N1C C1C 57.6(3) . .
Cl2C Zn1C N1C C1C -85.6(3) . .
N2C Zn1C N1C C5C -11.3(2) . .
Cl1C Zn1C N1C C5C -125.54(19) . .
Cl2C Zn1C N1C C5C 91.2(2) . .
N1C Zn1C N2C C6C 14.0(2) . .
Cl1C Zn1C N2C C6C 134.34(19) . .
Cl2C Zn1C N2C C6C -98.4(2) . .
N1C Zn1C N2C N3C 172.6(3) . .
Cl1C Zn1C N2C N3C -67.0(3) . .
Cl2C Zn1C N2C N3C 60.2(3) . .
C6C N2C N3C C8C -0.5(3) . .
Zn1C N2C N3C C8C -160.0(2) . .
C6C N2C N3C C15C -174.6(3) . .
Zn1C N2C N3C C15C 25.8(4) . .
C5C N1C C1C C2C -1.5(5) . .
Zn1C N1C C1C C2C 175.2(2) . .
N1C C1C C2C C3C -0.5(5) . .
C1C C2C C3C C4C 1.8(5) . .
C2C C3C C4C C5C -1.0(5) . .
C1C N1C C5C C4C 2.4(4) . .
Zn1C N1C C5C C4C -174.8(2) . .
C1C N1C C5C C6C -175.6(3) . .
Zn1C N1C C5C C6C 7.2(3) . .
C3C C4C C5C N1C -1.1(4) . .
C3C C4C C5C C6C 176.7(3) . .
N3C N2C C6C C7C 0.8(3) . .
Zn1C N2C C6C C7C 165.9(2) . .
N3C N2C C6C C5C -179.6(2) . .
Zn1C N2C C6C C5C -14.6(3) . .
N1C C5C C6C N2C 4.9(4) . .
C4C C5C C6C N2C -173.1(3) . .
N1C C5C C6C C7C -175.6(3) . .
C4C C5C C6C C7C 6.4(5) . .
N2C C6C C7C C8C -0.8(3) . .
C5C C6C C7C C8C 179.7(3) . .
N2C N3C C8C C7C 0.0(3) . .
C15C N3C C8C C7C 173.1(3) . .
N2C N3C C8C C9C 179.5(3) . .
C15C N3C C8C C9C -7.3(5) . .
C6C C7C C8C N3C 0.5(3) . .
C6C C7C C8C C9C -179.0(3) . .
N3C C8C C9C C10C -32.7(5) . .
C7C C8C C9C C10C 146.7(3) . .
N3C C8C C9C C14C 150.4(3) . .
C7C C8C C9C C14C -30.1(5) . .
C14C C9C C10C C11C 0.0(4) . .
C8C C9C C10C C11C -176.8(3) . .
C9C C10C C11C C12C 0.2(5) . .
C10C C11C C12C C13C -0.2(5) . .
C11C C12C C13C C14C 0.0(5) . .
C12C C13C C14C C9C 0.2(5) . .
C10C C9C C14C C13C -0.2(5) . .
C8C C9C C14C C13C 176.8(3) . .
